data_4127279
loop_
_publ_author_name
'Devannah, Vijayarajan'
'Sharma, Rajgopal'
'Watson, Donald A.'

_publ_section_title
;
 Nickel-Catalyzed Asymmetric C-Alkylation of Nitroalkanes: Synthesis of
 Enantioenriched \b-Nitroamides.
;
_journal_issue 21
_journal_name_full 'Journal of the American Chemical Society'
_journal_page_first 8436
_journal_page_last 8440
_journal_paper_doi 10.1021/jacs.9b04175
_journal_volume 141
_journal_year 2019
_chemical_absolute_configuration ad
_chemical_formula_sum 'C29 H34 N2 O3 S'
_chemical_formula_weight 490.64
_space_group_crystal_system orthorhombic
_space_group_IT_number 19
_space_group_name_Hall 'P 2ac 2ab'
_space_group_name_H-M_alt 'P 21 21 21'
_symmetry_space_group_name_Hall 'P 2ac 2ab'
_symmetry_space_group_name_H-M 'P 21 21 21'
_atom_sites_solution_hydrogens mixed
_audit_creation_method SHELXL-2017/1
_cell_angle_alpha 90
_cell_angle_beta 90
_cell_angle_gamma 90
_cell_formula_units_Z 4
_cell_length_a 11.4430(4)
_cell_length_b 14.6580(4)
_cell_length_c 16.1254(5)
_cell_measurement_reflns_used 5047
_cell_measurement_temperature 200(2)
_cell_measurement_theta_max 74.75
_cell_measurement_theta_min 4.08
_cell_volume 2704.74(15)
_computing_cell_refinement 'Bruker SAINT'
_computing_data_collection 'Bruker APEX2'
_computing_data_reduction 'Bruker SAINT'
_computing_molecular_graphics 'Bruker SHELXTL'
_computing_publication_material 'Bruker SHELXTL'
_computing_structure_refinement 'SHELXL-2017/1 (Sheldrick, 2017)'
_computing_structure_solution 'SHELXS-97 (Sheldrick 2008)'
_diffrn_ambient_temperature 200(2)
_diffrn_detector_area_resol_mean 8.33
_diffrn_measured_fraction_theta_full 1.000
_diffrn_measured_fraction_theta_max 0.992
_diffrn_measurement_device_type 'Bruker AXS APEX diffractometer'
_diffrn_measurement_method '\f and \w scans'
_diffrn_radiation_type CuK\a
_diffrn_radiation_wavelength 1.54178
_diffrn_reflns_av_R_equivalents 0.0603
_diffrn_reflns_av_unetI/netI 0.0550
_diffrn_reflns_Laue_measured_fraction_full 1.000
_diffrn_reflns_Laue_measured_fraction_max 0.992
_diffrn_reflns_limit_h_max 14
_diffrn_reflns_limit_h_min -14
_diffrn_reflns_limit_k_max 18
_diffrn_reflns_limit_k_min -18
_diffrn_reflns_limit_l_max 19
_diffrn_reflns_limit_l_min -20
_diffrn_reflns_number 19478
_diffrn_reflns_point_group_measured_fraction_full 0.998
_diffrn_reflns_point_group_measured_fraction_max 0.986
_diffrn_reflns_theta_full 67.679
_diffrn_reflns_theta_max 75.482
_diffrn_reflns_theta_min 4.076
_exptl_absorpt_coefficient_mu 1.310
_exptl_absorpt_correction_T_max 0.7539
_exptl_absorpt_correction_T_min 0.6325
_exptl_absorpt_correction_type multi-scan
_exptl_absorpt_process_details 'APEX3 (Bruker, 2015)'
_exptl_crystal_colour colourless
_exptl_crystal_density_diffrn 1.205
_exptl_crystal_description block
_exptl_crystal_F_000 1048
_exptl_crystal_size_max 0.287
_exptl_crystal_size_mid 0.217
_exptl_crystal_size_min 0.116
_refine_diff_density_max 0.256
_refine_diff_density_min -0.258
_refine_diff_density_rms 0.053
_refine_ls_abs_structure_details
; 
 Flack x determined using 1539 quotients [(I+)-(I-)]/[(I+)+(I-)] 
 (Parsons, Flack and Wagner, Acta Cryst. B69 (2013) 249-259). 
;
_refine_ls_abs_structure_Flack -0.018(19)
_refine_ls_extinction_coef 0.0032(6)
_refine_ls_extinction_expression Fc^*^=kFc[1+0.001xFc^2^\l^3^/sin(2\q)]^-1/4^
_refine_ls_extinction_method 'SHELXL-2017/1 (Sheldrick 2017)'
_refine_ls_goodness_of_fit_ref 1.181
_refine_ls_hydrogen_treatment mixed
_refine_ls_matrix_type full
_refine_ls_number_parameters 323
_refine_ls_number_reflns 5536
_refine_ls_number_restraints 1
_refine_ls_restrained_S_all 1.181
_refine_ls_R_factor_all 0.0744
_refine_ls_R_factor_gt 0.0647
_refine_ls_shift/su_max 0.000
_refine_ls_shift/su_mean 0.000
_refine_ls_structure_factor_coef Fsqd
_refine_ls_weighting_details 'w=1/[\s^2^(Fo^2^)+(0.0891P)^2^+0.4430P] where P=(Fo^2^+2Fc^2^)/3'
_refine_ls_weighting_scheme calc
_refine_ls_wR_factor_gt 0.1775
_refine_ls_wR_factor_ref 0.1898
_reflns_Friedel_coverage 0.765
_reflns_Friedel_fraction_full 0.995
_reflns_Friedel_fraction_max 0.978
_reflns_number_gt 4532
_reflns_number_total 5536
_reflns_threshold_expression 'I > 2\s(I)'
_cod_data_source_file ja9b04175_si_005.cif
_cod_data_source_block donw073
_cod_depositor_comments 'Adding full bibliography for 4127279--4127281.cif.'
_cod_database_code 4127279
_shelx_shelxl_version_number 2017/1
_shelx_space_group_comment
; 
The symmetry employed for this shelxl refinement is uniquely defined 
by the following loop, which should always be used as a source of 
symmetry information in preference to the above space-group names. 
They are only intended as comments. 
;
_shelx_estimated_absorpt_t_min 0.705
_shelx_estimated_absorpt_t_max 0.863

loop_
_space_group_symop_operation_xyz
'x, y, z'
'x+1/2, -y+1/2, -z'
'-x, y+1/2, -z+1/2'
'-x+1/2, -y, z+1/2'

loop_
_atom_site_label
_atom_site_type_symbol
_atom_site_fract_x
_atom_site_fract_y
_atom_site_fract_z
_atom_site_U_iso_or_equiv
_atom_site_adp_type
_atom_site_occupancy
_atom_site_site_symmetry_order
_atom_site_calc_flag
_atom_site_refinement_flags_posn
_atom_site_refinement_flags_adp
S1 S 0.68930(12) 0.62267(9) 0.24420(7) 0.0492(3) Uani 1 1 d . .
O1 O 0.4663(4) 0.5423(3) 0.4264(3) 0.0587(10) Uani 1 1 d . .
O2 O 0.7394(4) 0.5801(3) 0.1716(2) 0.0600(10) Uani 1 1 d . .
O3 O 0.6073(4) 0.6969(3) 0.2346(3) 0.0636(11) Uani 1 1 d . .
N1 N 0.4413(4) 0.4043(3) 0.4855(3) 0.0493(10) Uani 1 1 d . .
N2 N 0.6193(4) 0.5473(3) 0.2975(3) 0.0464(9) Uani 1 1 d D .
H2N H 0.574(4) 0.583(3) 0.326(3) 0.056 Uiso 1 1 d D U
C1 C 0.4352(5) 0.2400(4) 0.4625(3) 0.0562(13) Uani 1 1 d . .
H1 H 0.383982 0.250030 0.417069 0.067 Uiso 1 1 calc R U
C2 C 0.4654(6) 0.1520(4) 0.4846(4) 0.0630(16) Uani 1 1 d . .
H2 H 0.436150 0.101728 0.453748 0.076 Uiso 1 1 calc R U
C3 C 0.5387(6) 0.1372(4) 0.5521(4) 0.0615(15) Uani 1 1 d . .
H3 H 0.558090 0.076790 0.568348 0.074 Uiso 1 1 calc R U
C4 C 0.5835(5) 0.2115(4) 0.5956(4) 0.0583(14) Uani 1 1 d . .
H4 H 0.634243 0.201630 0.641405 0.070 Uiso 1 1 calc R U
C5 C 0.5548(5) 0.2990(4) 0.5728(3) 0.0503(12) Uani 1 1 d . .
H5 H 0.586168 0.349566 0.602228 0.060 Uiso 1 1 calc R U
C6 C 0.4791(5) 0.3131(4) 0.5061(3) 0.0475(11) Uani 1 1 d . .
C7 C 0.3231(5) 0.4286(5) 0.5129(3) 0.0566(13) Uani 1 1 d . .
H7A H 0.270194 0.376662 0.501547 0.068 Uiso 1 1 calc R U
H7B H 0.295378 0.481154 0.479682 0.068 Uiso 1 1 calc R U
C8 C 0.2217(6) 0.4202(5) 0.6504(4) 0.0618(14) Uani 1 1 d . .
H8 H 0.167204 0.379182 0.626228 0.074 Uiso 1 1 calc R U
C9 C 0.2085(6) 0.4475(5) 0.7333(4) 0.0734(19) Uani 1 1 d . .
H9 H 0.145324 0.424827 0.765395 0.088 Uiso 1 1 calc R U
C10 C 0.2874(7) 0.5074(5) 0.7680(4) 0.0735(18) Uani 1 1 d . .
H10 H 0.277513 0.526300 0.823899 0.088 Uiso 1 1 calc R U
C11 C 0.3807(7) 0.5403(5) 0.7226(4) 0.0668(16) Uani 1 1 d . .
H11 H 0.434559 0.581740 0.746954 0.080 Uiso 1 1 calc R U
C12 C 0.3950(6) 0.5118(4) 0.6403(4) 0.0584(13) Uani 1 1 d . .
H12 H 0.460096 0.532714 0.609015 0.070 Uiso 1 1 calc R U
C13 C 0.3142(5) 0.4530(4) 0.6041(3) 0.0513(11) Uani 1 1 d . .
C14 C 0.5050(5) 0.4645(4) 0.4407(3) 0.0489(12) Uani 1 1 d . .
C15 C 0.6273(4) 0.4380(3) 0.4122(3) 0.0442(11) Uani 1 1 d . .
H15 H 0.639505 0.372094 0.425781 0.053 Uiso 1 1 calc R U
C16 C 0.7147(5) 0.4940(4) 0.4633(3) 0.0532(12) Uani 1 1 d . .
H16A H 0.794408 0.473967 0.450548 0.080 Uiso 1 1 calc R U
H16B H 0.699189 0.485015 0.522539 0.080 Uiso 1 1 calc R U
H16C H 0.706362 0.558786 0.449555 0.080 Uiso 1 1 calc R U
C17 C 0.6410(5) 0.4497(3) 0.3167(3) 0.0433(10) Uani 1 1 d . .
C18 C 0.5452(5) 0.3927(4) 0.2722(3) 0.0528(12) Uani 1 1 d . .
H18A H 0.552161 0.328226 0.289765 0.063 Uiso 1 1 calc R U
H18B H 0.467424 0.414982 0.289811 0.063 Uiso 1 1 calc R U
C19 C 0.5528(6) 0.3973(5) 0.1793(4) 0.0693(17) Uani 1 1 d . .
H19 H 0.549115 0.456123 0.154653 0.083 Uiso 1 1 calc R U
C20 C 0.5642(9) 0.3276(7) 0.1291(5) 0.099(3) Uani 1 1 d . .
H20A H 0.568291 0.267448 0.150867 0.119 Uiso 1 1 calc R U
H20B H 0.568293 0.337132 0.070867 0.119 Uiso 1 1 calc R U
C21 C 0.7650(5) 0.4198(4) 0.2885(3) 0.0477(11) Uani 1 1 d . .
H21A H 0.772602 0.430405 0.228160 0.057 Uiso 1 1 calc R U
H21B H 0.823693 0.458354 0.316894 0.057 Uiso 1 1 calc R U
C22 C 0.7917(5) 0.3194(4) 0.3069(4) 0.0598(14) Uani 1 1 d . .
H22A H 0.733194 0.280754 0.279829 0.090 Uiso 1 1 calc R U
H22B H 0.789422 0.309178 0.366947 0.090 Uiso 1 1 calc R U
H22C H 0.869536 0.304181 0.285728 0.090 Uiso 1 1 calc R U
C23 C 0.7843(6) 0.7308(4) 0.3643(3) 0.0557(13) Uani 1 1 d . .
H23 H 0.706923 0.751958 0.373357 0.067 Uiso 1 1 calc R U
C24 C 0.8758(6) 0.7644(4) 0.4111(4) 0.0621(15) Uani 1 1 d . .
H24 H 0.860537 0.808409 0.452898 0.074 Uiso 1 1 calc R U
C25 C 0.9913(6) 0.7345(4) 0.3979(4) 0.0600(14) Uani 1 1 d . .
C26 C 1.0107(6) 0.6692(4) 0.3371(4) 0.0613(14) Uani 1 1 d . .
H26 H 1.087943 0.648070 0.327132 0.074 Uiso 1 1 calc R U
C27 C 0.9191(5) 0.6343(4) 0.2907(3) 0.0531(12) Uani 1 1 d . .
H27 H 0.933663 0.588846 0.249918 0.064 Uiso 1 1 calc R U
C28 C 0.8069(5) 0.6654(3) 0.3036(3) 0.0476(11) Uani 1 1 d . .
C29 C 1.0909(7) 0.7742(6) 0.4473(5) 0.084(2) Uani 1 1 d . .
H29A H 1.138897 0.812840 0.411249 0.126 Uiso 1 1 calc R U
H29B H 1.138915 0.724658 0.469763 0.126 Uiso 1 1 calc R U
H29C H 1.059663 0.810902 0.493009 0.126 Uiso 1 1 calc R U

loop_
_atom_site_aniso_label
_atom_site_aniso_U_11
_atom_site_aniso_U_22
_atom_site_aniso_U_33
_atom_site_aniso_U_23
_atom_site_aniso_U_13
_atom_site_aniso_U_12
S1 0.0570(6) 0.0534(6) 0.0372(5) 0.0069(5) -0.0004(5) -0.0004(6)
O1 0.061(2) 0.061(2) 0.055(2) 0.0067(18) 0.0087(19) 0.011(2)
O2 0.069(3) 0.073(2) 0.0375(18) -0.0010(17) 0.0026(17) -0.007(2)
O3 0.071(2) 0.061(2) 0.059(2) 0.0122(19) -0.011(2) 0.011(2)
N1 0.044(2) 0.063(3) 0.040(2) -0.0012(18) 0.0031(18) -0.001(2)
N2 0.043(2) 0.051(2) 0.045(2) 0.0045(18) 0.0047(18) 0.0000(19)
C1 0.058(3) 0.070(3) 0.041(2) -0.003(2) 0.002(2) -0.013(3)
C2 0.064(3) 0.065(3) 0.060(3) -0.016(3) 0.009(3) -0.015(3)
C3 0.065(4) 0.058(3) 0.062(3) 0.005(3) 0.013(3) -0.011(3)
C4 0.058(3) 0.065(3) 0.052(3) 0.008(3) -0.001(3) -0.002(3)
C5 0.049(3) 0.062(3) 0.040(2) -0.004(2) 0.001(2) -0.010(3)
C6 0.045(2) 0.058(3) 0.040(2) -0.001(2) 0.003(2) -0.006(2)
C7 0.040(2) 0.079(4) 0.051(3) -0.005(3) 0.003(2) 0.002(3)
C8 0.055(3) 0.069(3) 0.062(3) 0.007(3) 0.005(3) 0.005(3)
C9 0.067(4) 0.087(4) 0.065(4) 0.009(3) 0.025(3) 0.020(4)
C10 0.079(4) 0.088(4) 0.054(3) -0.006(3) 0.008(3) 0.019(4)
C11 0.078(4) 0.065(3) 0.057(3) -0.005(3) -0.002(3) 0.005(3)
C12 0.058(3) 0.063(3) 0.055(3) -0.002(3) 0.002(3) -0.001(3)
C13 0.048(3) 0.057(3) 0.049(3) 0.002(2) 0.003(2) 0.006(3)
C14 0.052(3) 0.058(3) 0.037(2) -0.004(2) 0.003(2) 0.001(3)
C15 0.046(3) 0.050(3) 0.036(2) 0.0030(19) 0.0006(19) 0.003(2)
C16 0.053(3) 0.068(3) 0.039(2) 0.001(2) -0.002(2) 0.005(3)
C17 0.045(2) 0.047(2) 0.038(2) 0.0011(18) 0.0026(19) -0.003(2)
C18 0.049(3) 0.064(3) 0.045(3) -0.002(2) 0.001(2) -0.014(3)
C19 0.073(4) 0.085(4) 0.050(3) -0.005(3) -0.006(3) -0.018(4)
C20 0.105(6) 0.126(7) 0.066(4) -0.032(5) 0.008(4) -0.018(6)
C21 0.044(2) 0.051(3) 0.048(3) -0.001(2) 0.005(2) 0.000(2)
C22 0.059(3) 0.056(3) 0.065(3) -0.003(3) 0.004(3) 0.008(3)
C23 0.061(3) 0.056(3) 0.050(3) -0.006(2) 0.005(2) -0.004(3)
C24 0.079(4) 0.056(3) 0.052(3) -0.005(2) 0.010(3) -0.009(3)
C25 0.066(4) 0.058(3) 0.056(3) 0.004(3) 0.000(3) -0.018(3)
C26 0.057(3) 0.066(3) 0.061(3) 0.003(3) 0.002(3) -0.001(3)
C27 0.054(3) 0.056(3) 0.049(3) 0.002(2) 0.000(2) -0.003(3)
C28 0.054(3) 0.046(2) 0.042(2) 0.0054(18) 0.000(2) -0.008(2)
C29 0.076(5) 0.098(5) 0.079(5) -0.012(4) -0.015(4) -0.031(4)

loop_
_atom_type_symbol
_atom_type_description
_atom_type_scat_dispersion_real
_atom_type_scat_dispersion_imag
_atom_type_scat_source
C C 0.0181 0.0091 'International Tables Vol C Tables 4.2.6.8 and 6.1.1.4'
H H 0.0000 0.0000 'International Tables Vol C Tables 4.2.6.8 and 6.1.1.4'
N N 0.0311 0.0180 'International Tables Vol C Tables 4.2.6.8 and 6.1.1.4'
O O 0.0492 0.0322 'International Tables Vol C Tables 4.2.6.8 and 6.1.1.4'
S S 0.3331 0.5567 'International Tables Vol C Tables 4.2.6.8 and 6.1.1.4'

loop_
_geom_angle_atom_site_label_1
_geom_angle_atom_site_label_2
_geom_angle_atom_site_label_3
_geom_angle
O2 S1 O3 119.7(3)
O2 S1 N2 109.4(2)
O3 S1 N2 104.5(3)
O2 S1 C28 106.8(3)
O3 S1 C28 106.6(3)
N2 S1 C28 109.5(2)
C14 N1 C6 124.4(4)
C14 N1 C7 120.0(5)
C6 N1 C7 115.5(5)
C17 N2 S1 133.5(4)
C17 N2 H2N 125(3)
S1 N2 H2N 99(3)
C6 C1 C2 120.3(6)
C6 C1 H1 119.9
C2 C1 H1 119.9
C1 C2 C3 119.9(6)
C1 C2 H2 120.1
C3 C2 H2 120.1
C2 C3 C4 119.6(6)
C2 C3 H3 120.2
C4 C3 H3 120.2
C5 C4 C3 120.4(6)
C5 C4 H4 119.8
C3 C4 H4 119.8
C4 C5 C6 119.5(5)
C4 C5 H5 120.2
C6 C5 H5 120.2
C1 C6 C5 120.3(6)
C1 C6 N1 119.6(5)
C5 C6 N1 120.0(5)
N1 C7 C13 114.3(5)
N1 C7 H7A 108.7
C13 C7 H7A 108.7
N1 C7 H7B 108.7
C13 C7 H7B 108.7
H7A C7 H7B 107.6
C13 C8 C9 119.8(6)
C13 C8 H8 120.1
C9 C8 H8 120.1
C10 C9 C8 119.9(6)
C10 C9 H9 120.0
C8 C9 H9 120.0
C9 C10 C11 120.9(6)
C9 C10 H10 119.5
C11 C10 H10 119.5
C10 C11 C12 119.2(7)
C10 C11 H11 120.4
C12 C11 H11 120.4
C13 C12 C11 120.2(6)
C13 C12 H12 119.9
C11 C12 H12 119.9
C8 C13 C12 119.9(6)
C8 C13 C7 119.5(6)
C12 C13 C7 120.5(5)
O1 C14 N1 120.2(5)
O1 C14 C15 120.3(5)
N1 C14 C15 119.3(5)
C14 C15 C16 107.5(4)
C14 C15 C17 111.2(4)
C16 C15 C17 114.0(4)
C14 C15 H15 108.0
C16 C15 H15 108.0
C17 C15 H15 108.0
C15 C16 H16A 109.5
C15 C16 H16B 109.5
H16A C16 H16B 109.5
C15 C16 H16C 109.5
H16A C16 H16C 109.5
H16B C16 H16C 109.5
N2 C17 C21 111.3(4)
N2 C17 C18 107.6(4)
C21 C17 C18 110.9(4)
N2 C17 C15 107.2(4)
C21 C17 C15 110.5(4)
C18 C17 C15 109.1(4)
C19 C18 C17 113.3(5)
C19 C18 H18A 108.9
C17 C18 H18A 108.9
C19 C18 H18B 108.9
C17 C18 H18B 108.9
H18A C18 H18B 107.7
C20 C19 C18 125.9(8)
C20 C19 H19 117.0
C18 C19 H19 117.0
C19 C20 H20A 120.0
C19 C20 H20B 120.0
H20A C20 H20B 120.0
C22 C21 C17 113.4(4)
C22 C21 H21A 108.9
C17 C21 H21A 108.9
C22 C21 H21B 108.9
C17 C21 H21B 108.9
H21A C21 H21B 107.7
C21 C22 H22A 109.5
C21 C22 H22B 109.5
H22A C22 H22B 109.5
C21 C22 H22C 109.5
H22A C22 H22C 109.5
H22B C22 H22C 109.5
C24 C23 C28 119.2(6)
C24 C23 H23 120.4
C28 C23 H23 120.4
C23 C24 C25 121.2(6)
C23 C24 H24 119.4
C25 C24 H24 119.4
C26 C25 C24 118.1(6)
C26 C25 C29 121.2(7)
C24 C25 C29 120.7(6)
C27 C26 C25 121.0(6)
C27 C26 H26 119.5
C25 C26 H26 119.5
C28 C27 C26 120.0(5)
C28 C27 H27 120.0
C26 C27 H27 120.0
C27 C28 C23 120.4(5)
C27 C28 S1 120.7(4)
C23 C28 S1 118.9(5)
C25 C29 H29A 109.5
C25 C29 H29B 109.5
H29A C29 H29B 109.5
C25 C29 H29C 109.5
H29A C29 H29C 109.5
H29B C29 H29C 109.5

loop_
_geom_bond_atom_site_label_1
_geom_bond_atom_site_label_2
_geom_bond_distance
S1 O2 1.445(4)
S1 O3 1.445(4)
S1 N2 1.612(4)
S1 C28 1.767(5)
O1 C14 1.245(6)
N1 C14 1.353(7)
N1 C6 1.444(7)
N1 C7 1.468(7)
N2 C17 1.485(6)
N2 H2N 0.8700(14)
C1 C6 1.377(8)
C1 C2 1.382(9)
C1 H1 0.9500
C2 C3 1.391(10)
C2 H2 0.9500
C3 C4 1.395(9)
C3 H3 0.9500
C4 C5 1.374(8)
C4 H4 0.9500
C5 C6 1.396(7)
C5 H5 0.9500
C7 C13 1.517(7)
C7 H7A 0.9900
C7 H7B 0.9900
C8 C13 1.382(8)
C8 C9 1.403(9)
C8 H8 0.9500
C9 C10 1.378(10)
C9 H9 0.9500
C10 C11 1.381(10)
C10 H10 0.9500
C11 C12 1.402(8)
C11 H11 0.9500
C12 C13 1.392(8)
C12 H12 0.9500
C14 C15 1.523(7)
C15 C16 1.534(7)
C15 C17 1.558(6)
C15 H15 1.0000
C16 H16A 0.9800
C16 H16B 0.9800
C16 H16C 0.9800
C17 C21 1.553(7)
C17 C18 1.554(7)
C18 C19 1.502(8)
C18 H18A 0.9900
C18 H18B 0.9900
C19 C20 1.310(10)
C19 H19 0.9500
C20 H20A 0.9500
C20 H20B 0.9500
C21 C22 1.531(7)
C21 H21A 0.9900
C21 H21B 0.9900
C22 H22A 0.9800
C22 H22B 0.9800
C22 H22C 0.9800
C23 C24 1.381(9)
C23 C28 1.394(7)
C23 H23 0.9500
C24 C25 1.408(9)
C24 H24 0.9500
C25 C26 1.389(9)
C25 C29 1.507(9)
C26 C27 1.386(8)
C26 H26 0.9500
C27 C28 1.378(8)
C27 H27 0.9500
C29 H29A 0.9800
C29 H29B 0.9800
C29 H29C 0.9800

loop_
_geom_hbond_atom_site_label_D
_geom_hbond_atom_site_label_H
_geom_hbond_atom_site_label_A
_geom_hbond_distance_DH
_geom_hbond_distance_HA
_geom_hbond_distance_DA
_geom_hbond_angle_DHA
_geom_hbond_publ_flag
N2 H2N O1 0.8700(14) 2.13(4) 2.719(6) 125(4) yes

loop_
_geom_torsion_atom_site_label_1
_geom_torsion_atom_site_label_2
_geom_torsion_atom_site_label_3
_geom_torsion_atom_site_label_4
_geom_torsion
O2 S1 N2 C17 37.6(5)
O3 S1 N2 C17 166.9(5)
C28 S1 N2 C17 -79.2(5)
C6 C1 C2 C3 1.2(9)
C1 C2 C3 C4 -1.6(9)
C2 C3 C4 C5 0.6(9)
C3 C4 C5 C6 0.8(9)
C2 C1 C6 C5 0.2(8)
C2 C1 C6 N1 -176.3(5)
C4 C5 C6 C1 -1.2(8)
C4 C5 C6 N1 175.4(5)
C14 N1 C6 C1 -102.3(6)
C7 N1 C6 C1 74.8(6)
C14 N1 C6 C5 81.1(6)
C7 N1 C6 C5 -101.8(6)
C14 N1 C7 C13 -104.2(6)
C6 N1 C7 C13 78.6(6)
C13 C8 C9 C10 0.4(10)
C8 C9 C10 C11 -0.8(11)
C9 C10 C11 C12 -0.2(11)
C10 C11 C12 C13 1.7(10)
C9 C8 C13 C12 1.1(9)
C9 C8 C13 C7 -175.6(6)
C11 C12 C13 C8 -2.2(9)
C11 C12 C13 C7 174.5(6)
N1 C7 C13 C8 -137.2(6)
N1 C7 C13 C12 46.1(8)
C6 N1 C14 O1 -179.2(5)
C7 N1 C14 O1 3.8(8)
C6 N1 C14 C15 -2.7(7)
C7 N1 C14 C15 -179.6(4)
O1 C14 C15 C16 67.9(6)
N1 C14 C15 C16 -108.7(5)
O1 C14 C15 C17 -57.6(6)
N1 C14 C15 C17 125.9(5)
S1 N2 C17 C21 9.4(7)
S1 N2 C17 C18 -112.4(5)
S1 N2 C17 C15 130.3(4)
C14 C15 C17 N2 60.1(5)
C16 C15 C17 N2 -61.6(5)
C14 C15 C17 C21 -178.4(4)
C16 C15 C17 C21 59.9(6)
C14 C15 C17 C18 -56.2(6)
C16 C15 C17 C18 -177.9(5)
N2 C17 C18 C19 65.6(6)
C21 C17 C18 C19 -56.5(7)
C15 C17 C18 C19 -178.4(5)
C17 C18 C19 C20 122.8(8)
N2 C17 C21 C22 -179.9(4)
C18 C17 C21 C22 -60.0(6)
C15 C17 C21 C22 61.1(6)
C28 C23 C24 C25 0.7(9)
C23 C24 C25 C26 -0.9(9)
C23 C24 C25 C29 177.8(6)
C24 C25 C26 C27 0.0(9)
C29 C25 C26 C27 -178.7(6)
C25 C26 C27 C28 1.1(9)
C26 C27 C28 C23 -1.2(8)
C26 C27 C28 S1 179.3(4)
C24 C23 C28 C27 0.4(8)
C24 C23 C28 S1 179.8(4)
O2 S1 C28 C27 -18.0(5)
O3 S1 C28 C27 -147.1(4)
N2 S1 C28 C27 100.4(5)
O2 S1 C28 C23 162.5(4)
O3 S1 C28 C23 33.4(5)
N2 S1 C28 C23 -79.1(5)
